data_2211204
loop_
_publ_author_name
'Fang-Fang Jian'
'Jing Wang'

_publ_section_title
;
 1-[3-(4-Methoxyphenyl)-5-phenyl-4,5-dihydro-1<i>H</i>-pyrazol-1-yl]ethanone
;
_journal_coeditor_code SJ2136
_journal_issue 11
_journal_name_full 'Acta Crystallographica Section E'
_journal_page_first o5303
_journal_page_last o5304
_journal_paper_doi 10.1107/S1600536806041560
_journal_volume 62
_journal_year 2006
_chemical_formula_iupac 'C18 H18 N2 O2'
_chemical_formula_moiety 'C18 H18 N2 O2'
_chemical_formula_sum 'C18 H18 N2 O2'
_chemical_formula_weight 294.34
_chemical_melting_point 138
_chemical_name_systematic
;
1-[3-(4-methoxyphenyl)-5-phenyl-4,5-dihydro-1H-pyrazol-1-yl]ethanone
;
_space_group_IT_number 14
_symmetry_cell_setting monoclinic
_symmetry_space_group_name_Hall '-P 2ybc'
_symmetry_space_group_name_H-M 'P 1 21/c 1'
_atom_sites_solution_hydrogens geom
_atom_sites_solution_primary direct
_atom_sites_solution_secondary difmap
_audit_creation_method SHELXL-97
_cell_angle_alpha 90.00
_cell_angle_beta 102.68(3)
_cell_angle_gamma 90.00
_cell_formula_units_Z 4
_cell_length_a 11.960(2)
_cell_length_b 12.089(2)
_cell_length_c 11.044(2)
_cell_measurement_reflns_used 25
_cell_measurement_temperature 293(2)
_cell_measurement_theta_max 14
_cell_measurement_theta_min 4
_cell_volume 1557.8(5)
_computing_cell_refinement 'CAD-4 Software'
_computing_data_collection 'CAD-4 Software (Enraf--Nonius, 1989)'
_computing_data_reduction 'NRCVAX (Gabe <i>et al.</i>,  1989)'
_computing_molecular_graphics 'SHELXTL/PC (Sheldrick, 1990)'
_computing_publication_material 'WinGX (Farrugia, 1999)'
_computing_structure_refinement 'SHELXL97 (Sheldrick, 1997)'
_computing_structure_solution 'SHELXS97 (Sheldrick, 1997)'
_diffrn_ambient_temperature 293(2)
_diffrn_measured_fraction_theta_full 0.989
_diffrn_measured_fraction_theta_max 0.989
_diffrn_measurement_device_type 'Enraf--Nonius CAD-4'
_diffrn_measurement_method \w
_diffrn_radiation_monochromator graphite
_diffrn_radiation_source 'fine-focus sealed tube'
_diffrn_radiation_type MoK\a
_diffrn_radiation_wavelength 0.71073
_diffrn_reflns_av_R_equivalents 0.0329
_diffrn_reflns_av_sigmaI/netI 0.0334
_diffrn_reflns_limit_h_max 14
_diffrn_reflns_limit_h_min -14
_diffrn_reflns_limit_k_max 0
_diffrn_reflns_limit_k_min -14
_diffrn_reflns_limit_l_max 13
_diffrn_reflns_limit_l_min 0
_diffrn_reflns_number 3537
_diffrn_reflns_theta_full 26.97
_diffrn_reflns_theta_max 26.97
_diffrn_reflns_theta_min 1.75
_diffrn_standards_decay_% 0
_diffrn_standards_interval_count 200
_diffrn_standards_number 3
_exptl_absorpt_coefficient_mu 0.083
_exptl_absorpt_correction_type none
_exptl_crystal_colour colorless
_exptl_crystal_density_diffrn 1.255
_exptl_crystal_density_method 'not measured'
_exptl_crystal_description block
_exptl_crystal_F_000 624
_exptl_crystal_size_max 0.28
_exptl_crystal_size_mid 0.22
_exptl_crystal_size_min 0.17
_refine_diff_density_max 0.225
_refine_diff_density_min -0.147
_refine_ls_extinction_coef 0.012(2)
_refine_ls_extinction_expression Fc^*^=kFc[1+0.001xFc^2^\l^3^/sin(2\q)]^-1/4^
_refine_ls_extinction_method SHELXL97
_refine_ls_goodness_of_fit_ref 1.021
_refine_ls_hydrogen_treatment constr
_refine_ls_matrix_type full
_refine_ls_number_parameters 200
_refine_ls_number_reflns 3359
_refine_ls_number_restraints 0
_refine_ls_restrained_S_all 1.021
_refine_ls_R_factor_all 0.0956
_refine_ls_R_factor_gt 0.0491
_refine_ls_shift/su_max 0.000
_refine_ls_shift/su_mean 0.000
_refine_ls_structure_factor_coef Fsqd
_refine_ls_weighting_details 'calc w=1/[\s^2^(Fo^2^)+(0.0790P)^2^+0.2729P] where P=(Fo^2^+2Fc^2^)/3'
_refine_ls_weighting_scheme calc
_refine_ls_wR_factor_gt 0.1303
_refine_ls_wR_factor_ref 0.1545
_reflns_number_gt 2066
_reflns_number_total 3359
_reflns_threshold_expression I>2\s(I)
_cod_data_source_file sj2136.cif
_cod_data_source_block I
_cod_original_sg_symbol_H-M 'P 21/c'
_cod_database_code 2211204
_cod_database_fobs_code 2211204

loop_
_symmetry_equiv_pos_as_xyz
'x, y, z'
'-x, y+1/2, -z+1/2'
'-x, -y, -z'
'x, -y-1/2, z-1/2'

loop_
_atom_site_type_symbol
_atom_site_label
_atom_site_fract_x
_atom_site_fract_y
_atom_site_fract_z
_atom_site_U_iso_or_equiv
_atom_site_adp_type
_atom_site_calc_flag
_atom_site_refinement_flags
_atom_site_occupancy
O O1 0.98479(14) 0.27624(14) 0.26720(15) 0.0697(5) Uani d . 1
O O2 0.65020(14) 0.90848(13) -0.25511(15) 0.0680(5) Uani d . 1
N N1 0.88623(12) 0.51051(13) 0.08538(14) 0.0435(4) Uani d . 1
N N2 0.91664(13) 0.40145(13) 0.12012(14) 0.0445(4) Uani d . 1
C C1 0.7300(2) 0.16119(18) -0.0073(2) 0.0626(6) Uani d . 1
H H1B 0.7728 0.1297 -0.0592 0.075 Uiso calc R 1
C C2 0.6319(2) 0.1080(2) 0.0109(3) 0.0782(8) Uani d . 1
H H2A 0.6096 0.0412 -0.0287 0.094 Uiso calc R 1
C C3 0.5677(2) 0.1536(2) 0.0871(3) 0.0752(7) Uani d . 1
H H3A 0.5019 0.1179 0.0984 0.090 Uiso calc R 1
C C4 0.60071(18) 0.2515(2) 0.1462(2) 0.0656(6) Uani d . 1
H H4A 0.5577 0.2823 0.1984 0.079 Uiso calc R 1
C C5 0.69881(17) 0.30514(18) 0.1281(2) 0.0527(5) Uani d . 1
H H5A 0.7207 0.3718 0.1684 0.063 Uiso calc R 1
C C6 0.76424(15) 0.26070(16) 0.05127(17) 0.0431(5) Uani d . 1
C C7 0.86758(16) 0.32136(16) 0.02265(18) 0.0443(5) Uani d . 1
H H7A 0.9261 0.2683 0.0105 0.053 Uiso calc R 1
C C8 0.83397(17) 0.39762(16) -0.09041(18) 0.0477(5) Uani d . 1
H H8A 0.8885 0.3926 -0.1435 0.057 Uiso calc R 1
H H8B 0.7580 0.3803 -0.1386 0.057 Uiso calc R 1
C C9 0.83706(14) 0.51037(15) -0.03101(16) 0.0399(4) Uani d . 1
C C10 0.96804(16) 0.37385(19) 0.23899(19) 0.0510(5) Uani d . 1
C C11 1.0003(2) 0.4665(2) 0.3291(2) 0.0692(7) Uani d . 1
H H11A 1.0359 0.4372 0.4091 0.104 Uiso calc R 1
H H11B 0.9328 0.5072 0.3353 0.104 Uiso calc R 1
H H11C 1.0530 0.5149 0.3010 0.104 Uiso calc R 1
C C12 0.79158(15) 0.61317(16) -0.09385(16) 0.0401(4) Uani d . 1
C C13 0.72450(17) 0.61213(18) -0.21421(17) 0.0488(5) Uani d . 1
H H13A 0.7113 0.5453 -0.2567 0.059 Uiso calc R 1
C C14 0.67681(18) 0.70857(18) -0.27246(18) 0.0530(5) Uani d . 1
H H14A 0.6325 0.7061 -0.3529 0.064 Uiso calc R 1
C C15 0.69585(17) 0.80830(17) -0.20962(18) 0.0494(5) Uani d . 1
C C16 0.76478(17) 0.81081(18) -0.09011(19) 0.0532(5) Uani d . 1
H H16A 0.7792 0.8779 -0.0485 0.064 Uiso calc R 1
C C17 0.81149(16) 0.71543(16) -0.03326(18) 0.0471(5) Uani d . 1
H H17A 0.8570 0.7187 0.0466 0.057 Uiso calc R 1
C C18 0.5717(2) 0.9082(2) -0.3733(2) 0.0783(8) Uani d . 1
H H18A 0.5455 0.9823 -0.3944 0.117 Uiso calc R 1
H H18B 0.5074 0.8618 -0.3696 0.117 Uiso calc R 1
H H18C 0.6096 0.8804 -0.4352 0.117 Uiso calc R 1

loop_
_atom_site_aniso_label
_atom_site_aniso_U_11
_atom_site_aniso_U_22
_atom_site_aniso_U_33
_atom_site_aniso_U_12
_atom_site_aniso_U_13
_atom_site_aniso_U_23
O1 0.0631(10) 0.0666(11) 0.0712(10) -0.0005(8) -0.0030(8) 0.0254(8)
O2 0.0663(10) 0.0570(10) 0.0716(10) 0.0100(8) -0.0048(8) 0.0143(8)
N1 0.0375(8) 0.0435(9) 0.0456(9) -0.0041(7) 0.0007(7) 0.0041(7)
N2 0.0384(8) 0.0437(9) 0.0470(9) -0.0048(7) 0.0000(7) 0.0046(7)
C1 0.0595(14) 0.0490(13) 0.0776(15) -0.0063(11) 0.0114(12) -0.0100(11)
C2 0.0694(16) 0.0541(15) 0.105(2) -0.0233(13) 0.0062(15) -0.0089(14)
C3 0.0481(13) 0.0747(18) 0.0990(19) -0.0217(12) 0.0076(13) 0.0118(15)
C4 0.0459(12) 0.0758(17) 0.0774(16) -0.0049(12) 0.0188(11) 0.0067(13)
C5 0.0440(11) 0.0522(13) 0.0616(12) -0.0060(9) 0.0107(9) -0.0019(10)
C6 0.0370(9) 0.0397(11) 0.0489(10) -0.0001(8) 0.0016(8) 0.0069(8)
C7 0.0379(10) 0.0419(11) 0.0521(11) 0.0007(8) 0.0079(8) 0.0006(8)
C8 0.0492(11) 0.0473(12) 0.0460(11) -0.0051(9) 0.0095(9) 0.0003(9)
C9 0.0321(9) 0.0441(11) 0.0425(10) -0.0057(8) 0.0061(7) 0.0003(8)
C10 0.0370(10) 0.0632(14) 0.0498(11) -0.0050(9) 0.0028(8) 0.0137(10)
C11 0.0683(15) 0.0847(18) 0.0473(12) -0.0088(13) -0.0032(10) 0.0065(12)
C12 0.0330(9) 0.0458(11) 0.0402(9) -0.0024(8) 0.0055(7) 0.0018(8)
C13 0.0491(11) 0.0501(12) 0.0433(10) -0.0017(9) 0.0016(9) -0.0031(9)
C14 0.0508(12) 0.0628(14) 0.0401(10) 0.0021(10) -0.0017(8) 0.0038(10)
C15 0.0410(10) 0.0515(13) 0.0542(12) 0.0045(9) 0.0071(9) 0.0109(9)
C16 0.0477(11) 0.0469(12) 0.0599(13) -0.0003(9) 0.0010(9) -0.0037(9)
C17 0.0407(10) 0.0485(12) 0.0464(11) -0.0023(9) -0.0028(8) -0.0008(9)
C18 0.0751(17) 0.0790(18) 0.0704(16) 0.0155(14) -0.0064(13) 0.0265(13)

loop_
_atom_type_symbol
_atom_type_description
_atom_type_scat_dispersion_real
_atom_type_scat_dispersion_imag
_atom_type_scat_source
C C 0.0033 0.0016 'International Tables Vol C Tables 4.2.6.8 and 6.1.1.4'
H H 0.0000 0.0000 'International Tables Vol C Tables 4.2.6.8 and 6.1.1.4'
N N 0.0061 0.0033 'International Tables Vol C Tables 4.2.6.8 and 6.1.1.4'
O O 0.0106 0.0060 'International Tables Vol C Tables 4.2.6.8 and 6.1.1.4'

loop_
_geom_angle_atom_site_label_1
_geom_angle_atom_site_label_2
_geom_angle_atom_site_label_3
_geom_angle
_geom_angle_publ_flag
C15 O2 C18 117.33(18) ?
C9 N1 N2 107.82(15) ?
C10 N2 N1 122.00(17) yes
C10 N2 C7 124.52(17) yes
N1 N2 C7 112.45(14) ?
C6 C1 C2 120.4(2) ?
C6 C1 H1B 119.8 ?
C2 C1 H1B 119.8 ?
C3 C2 C1 120.4(2) ?
C3 C2 H2A 119.8 ?
C1 C2 H2A 119.8 ?
C4 C3 C2 119.9(2) ?
C4 C3 H3A 120.1 ?
C2 C3 H3A 120.1 ?
C3 C4 C5 119.9(2) ?
C3 C4 H4A 120.1 ?
C5 C4 H4A 120.1 ?
C6 C5 C4 121.0(2) ?
C6 C5 H5A 119.5 ?
C4 C5 H5A 119.5 ?
C5 C6 C1 118.36(19) ?
C5 C6 C7 122.18(18) ?
C1 C6 C7 119.33(18) ?
N2 C7 C6 112.04(15) yes
N2 C7 C8 101.03(15) ?
C6 C7 C8 112.18(16) ?
N2 C7 H7A 110.4 ?
C6 C7 H7A 110.4 ?
C8 C7 H7A 110.4 ?
C9 C8 C7 102.24(15) ?
C9 C8 H8A 111.3 ?
C7 C8 H8A 111.3 ?
C9 C8 H8B 111.3 ?
C7 C8 H8B 111.3 ?
H8A C8 H8B 109.2 ?
N1 C9 C12 120.67(16) yes
N1 C9 C8 113.35(16) ?
C12 C9 C8 125.98(16) ?
O1 C10 N2 119.6(2) ?
O1 C10 C11 123.33(19) ?
N2 C10 C11 117.03(19) ?
C10 C11 H11A 109.5 ?
C10 C11 H11B 109.5 ?
H11A C11 H11B 109.5 ?
C10 C11 H11C 109.5 ?
H11A C11 H11C 109.5 ?
H11B C11 H11C 109.5 ?
C13 C12 C17 117.73(17) ?
C13 C12 C9 121.27(17) ?
C17 C12 C9 120.97(16) ?
C14 C13 C12 121.67(19) ?
C14 C13 H13A 119.2 ?
C12 C13 H13A 119.2 ?
C15 C14 C13 119.47(18) ?
C15 C14 H14A 120.3 ?
C13 C14 H14A 120.3 ?
O2 C15 C14 125.05(18) ?
O2 C15 C16 115.52(19) ?
C14 C15 C16 119.42(19) ?
C17 C16 C15 120.77(19) ?
C17 C16 H16A 119.6 ?
C15 C16 H16A 119.6 ?
C16 C17 C12 120.91(18) ?
C16 C17 H17A 119.5 ?
C12 C17 H17A 119.5 ?
O2 C18 H18A 109.5 ?
O2 C18 H18B 109.5 ?
H18A C18 H18B 109.5 ?
O2 C18 H18C 109.5 ?
H18A C18 H18C 109.5 ?
H18B C18 H18C 109.5 ?

loop_
_geom_bond_atom_site_label_1
_geom_bond_atom_site_label_2
_geom_bond_distance
_geom_bond_publ_flag
O1 C10 1.226(3) ?
O2 C15 1.377(2) ?
O2 C18 1.431(3) ?
N1 C9 1.291(2) yes
N1 N2 1.399(2) ?
N2 C10 1.363(3) yes
N2 C7 1.471(3) yes
C1 C6 1.385(3) ?
C1 C2 1.391(3) ?
C1 H1B 0.9300 ?
C2 C3 1.372(4) ?
C2 H2A 0.9300 ?
C3 C4 1.369(4) ?
C3 H3A 0.9300 ?
C4 C5 1.393(3) ?
C4 H4A 0.9300 ?
C5 C6 1.383(3) ?
C5 H5A 0.9300 ?
C6 C7 1.529(3) ?
C7 C8 1.533(3) ?
C7 H7A 0.9800 ?
C8 C9 1.510(3) ?
C8 H8A 0.9700 ?
C8 H8B 0.9700 ?
C9 C12 1.468(3) ?
C10 C11 1.492(3) ?
C11 H11A 0.9600 ?
C11 H11B 0.9600 ?
C11 H11C 0.9600 ?
C12 C13 1.394(3) ?
C12 C17 1.401(3) ?
C13 C14 1.392(3) ?
C13 H13A 0.9300 ?
C14 C15 1.385(3) ?
C14 H14A 0.9300 ?
C15 C16 1.395(3) ?
C16 C17 1.372(3) ?
C16 H16A 0.9300 ?
C17 H17A 0.9300 ?
C18 H18A 0.9600 ?
C18 H18B 0.9600 ?
C18 H18C 0.9600 ?

loop_
_geom_hbond_atom_site_label_D
_geom_hbond_atom_site_label_H
_geom_hbond_atom_site_label_A
_geom_hbond_site_symmetry_A
_geom_hbond_distance_DH
_geom_hbond_distance_HA
_geom_hbond_distance_DA
_geom_hbond_angle_DHA
C8 H8A O1 4_565 0.97 2.639 3.375(3) 132.9
C17 H17A O1 2_755 0.93 2.566 3.460(3) 161.2

loop_
_geom_torsion_atom_site_label_1
_geom_torsion_atom_site_label_2
_geom_torsion_atom_site_label_3
_geom_torsion_atom_site_label_4
_geom_torsion
_geom_torsion_publ_flag
C9 N1 N2 C10 -178.39(16) yes
C9 N1 N2 C7 -9.5(2) ?
C6 C1 C2 C3 0.1(4) ?
C1 C2 C3 C4 -0.5(4) ?
C2 C3 C4 C5 0.5(4) ?
C3 C4 C5 C6 -0.2(4) ?
C4 C5 C6 C1 -0.1(3) ?
C4 C5 C6 C7 175.73(19) ?
C2 C1 C6 C5 0.2(3) ?
C2 C1 C6 C7 -175.8(2) ?
C10 N2 C7 C6 65.6(2) yes
N1 N2 C7 C6 -102.96(17) ?
C10 N2 C7 C8 -174.77(17) ?
N1 N2 C7 C8 16.63(19) ?
C5 C6 C7 N2 24.1(2) ?
C1 C6 C7 N2 -160.08(18) ?
C5 C6 C7 C8 -88.7(2) ?
C1 C6 C7 C8 87.1(2) ?
N2 C7 C8 C9 -16.27(17) ?
C6 C7 C8 C9 103.22(18) ?
N2 N1 C9 C12 177.86(15) yes
N2 N1 C9 C8 -2.7(2) ?
C7 C8 C9 N1 12.8(2) ?
C7 C8 C9 C12 -167.83(16) ?
N1 N2 C10 O1 174.19(17) ?
C7 N2 C10 O1 6.6(3) ?
N1 N2 C10 C11 -5.3(3) ?
C7 N2 C10 C11 -172.86(18) yes
N1 C9 C12 C13 -170.94(17) ?
C8 C9 C12 C13 9.7(3) ?
N1 C9 C12 C17 7.2(3) ?
C8 C9 C12 C17 -172.14(17) ?
C17 C12 C13 C14 -1.1(3) ?
C9 C12 C13 C14 177.10(18) ?
C12 C13 C14 C15 -0.2(3) ?
C18 O2 C15 C14 3.9(3) ?
C18 O2 C15 C16 -175.16(19) ?
C13 C14 C15 O2 -177.50(19) ?
C13 C14 C15 C16 1.5(3) ?
O2 C15 C16 C17 177.56(18) ?
C14 C15 C16 C17 -1.6(3) ?
C15 C16 C17 C12 0.2(3) ?
C13 C12 C17 C16 1.1(3) ?
C9 C12 C17 C16 -177.12(18) ?

loop_
_cod_related_entry_id
_cod_related_entry_database
_cod_related_entry_code
1 ChemSpider 2154361
